data_4505475
loop_
_publ_author_name
'Chen, Zhi'
'Gao, Dong-Liang'
'Diao, Chun-Hua'
'Liu, Yue'
'Ren, Jia'
'Chen, Ji'
'Zhao, Bin'
'Shi, Wei'
'Cheng, Peng'

_publ_section_title
;
 Syntheses, Structures Tuned by 4,4&#x2032;-Bipyridine and Magnetic
 Properties of a Series of Transition Metal Compounds
 Containingo-Carboxylphenoxyacetate Acid
;
_journal_issue 3
_journal_name_full 'Crystal Growth &amp; Design'
_journal_page_first 1201
_journal_paper_doi 10.1021/cg201197k
_journal_volume 12
_journal_year 2012
_chemical_formula_sum 'C28 H28 Co2 N2 O14'
_chemical_formula_weight 734.38
_chemical_name_systematic
; 
 ? 
;
_space_group_IT_number 14
_symmetry_cell_setting monoclinic
_symmetry_space_group_name_Hall '-P 2ybc'
_symmetry_space_group_name_H-M 'P 1 21/c 1'
_atom_sites_solution_hydrogens geom
_atom_sites_solution_primary direct
_atom_sites_solution_secondary difmap
_audit_creation_method SHELXL-97
_cell_angle_alpha 90.00
_cell_angle_beta 107.709(7)
_cell_angle_gamma 90.00
_cell_formula_units_Z 2
_cell_length_a 9.7351(10)
_cell_length_b 23.513(3)
_cell_length_c 6.5060(8)
_cell_measurement_reflns_used 11564
_cell_measurement_temperature 293(2)
_cell_measurement_theta_max 27.75
_cell_measurement_theta_min 3.28
_cell_volume 1418.7(3)
_computing_cell_refinement PROCESS-AUTO
_computing_data_collection PROCESS-AUTO
_computing_data_reduction CrystalStructure
_computing_molecular_graphics 'Bruker SHELXTL'
_computing_publication_material 'Bruker SHELXTL'
_computing_structure_refinement 'SHELXL-97 (Sheldrick, 1997)'
_computing_structure_solution 'SHELXS-97 (Sheldrick, 1990)'
_diffrn_ambient_temperature 293(2)
_diffrn_measured_fraction_theta_full 0.998
_diffrn_measured_fraction_theta_max 0.998
_diffrn_measurement_device_type SCX-MINI
_diffrn_measurement_method \w
_diffrn_radiation_monochromator graphite
_diffrn_radiation_source 'fine-focus sealed tube'
_diffrn_radiation_type MoK\a
_diffrn_radiation_wavelength 0.71075
_diffrn_reflns_av_R_equivalents 0.0681
_diffrn_reflns_av_sigmaI/netI 0.0541
_diffrn_reflns_limit_h_max 11
_diffrn_reflns_limit_h_min -11
_diffrn_reflns_limit_k_max 27
_diffrn_reflns_limit_k_min -27
_diffrn_reflns_limit_l_max 7
_diffrn_reflns_limit_l_min -7
_diffrn_reflns_number 11123
_diffrn_reflns_theta_full 25.00
_diffrn_reflns_theta_max 25.00
_diffrn_reflns_theta_min 3.40
_exptl_absorpt_coefficient_mu 1.248
_exptl_absorpt_correction_T_max 0.8853
_exptl_absorpt_correction_T_min 0.7058
_exptl_absorpt_correction_type multi-scan
_exptl_absorpt_process_details SADABS
_exptl_crystal_colour 'light brown'
_exptl_crystal_density_diffrn 1.719
_exptl_crystal_density_method 'not measured'
_exptl_crystal_description Block
_exptl_crystal_F_000 752
_exptl_crystal_size_max 0.30
_exptl_crystal_size_mid 0.10
_exptl_crystal_size_min 0.10
_refine_diff_density_max 0.243
_refine_diff_density_min -0.310
_refine_diff_density_rms 0.067
_refine_ls_extinction_method none
_refine_ls_goodness_of_fit_ref 1.140
_refine_ls_hydrogen_treatment mixed
_refine_ls_matrix_type full
_refine_ls_number_parameters 220
_refine_ls_number_reflns 2493
_refine_ls_number_restraints 6
_refine_ls_restrained_S_all 1.139
_refine_ls_R_factor_all 0.0690
_refine_ls_R_factor_gt 0.0463
_refine_ls_shift/su_max 0.001
_refine_ls_shift/su_mean 0.000
_refine_ls_structure_factor_coef Fsqd
_refine_ls_weighting_details 'calc w=1/[\s^2^(Fo^2^)+(0.0348P)^2^+0.1765P] where P=(Fo^2^+2Fc^2^)/3'
_refine_ls_weighting_scheme calc
_refine_ls_wR_factor_gt 0.0866
_refine_ls_wR_factor_ref 0.0933
_reflns_number_gt 1978
_reflns_number_total 2493
_reflns_threshold_expression >2sigma(I)
_cod_data_source_file cg201197k_si_002.cif
_cod_data_source_block 3
_cod_original_sg_symbol_H-M P21/c
_cod_database_code 4505475

loop_
_symmetry_equiv_pos_as_xyz
'x, y, z'
'-x, y+1/2, -z+1/2'
'-x, -y, -z'
'x, -y-1/2, z-1/2'

loop_
_atom_site_label
_atom_site_type_symbol
_atom_site_fract_x
_atom_site_fract_y
_atom_site_fract_z
_atom_site_U_iso_or_equiv
_atom_site_adp_type
_atom_site_occupancy
_atom_site_symmetry_multiplicity
_atom_site_calc_flag
_atom_site_refinement_flags
Co1 Co 0.51808(5) 0.10826(2) -0.06693(7) 0.02621(16) Uani 1 1 d .
O1 O 0.5926(3) 0.18520(10) 0.1064(4) 0.0373(6) Uani 1 1 d D
H1A H 0.569(4) 0.2156(9) 0.034(4) 0.045 Uiso 1 1 d D
H1B H 0.568(4) 0.1868(13) 0.221(3) 0.045 Uiso 1 1 d D
O2 O 0.4696(3) 0.03747(10) -0.2713(4) 0.0426(7) Uani 1 1 d D
H2A H 0.500(4) 0.0037(7) -0.246(5) 0.051 Uiso 1 1 d D
H2B H 0.415(4) 0.0415(13) -0.400(3) 0.051 Uiso 1 1 d D
O3 O 0.4176(2) 0.07811(10) 0.1356(4) 0.0325(6) Uani 1 1 d .
O4 O 0.2770(3) 0.06835(11) 0.3402(4) 0.0393(7) Uani 1 1 d .
O5 O 0.3139(2) 0.15164(10) -0.2173(4) 0.0310(6) Uani 1 1 d .
O6 O 0.5609(3) 0.14873(10) -0.3164(4) 0.0355(6) Uani 1 1 d .
O7 O 0.4810(3) 0.21115(10) -0.5816(4) 0.0417(7) Uani 1 1 d .
N1 N 0.7075(3) 0.07133(11) 0.1310(4) 0.0272(7) Uani 1 1 d .
C1 C 0.1928(4) 0.15661(14) -0.1491(6) 0.0286(8) Uani 1 1 d .
C2 C 0.1893(4) 0.12791(14) 0.0386(5) 0.0253(8) Uani 1 1 d .
C3 C 0.0628(4) 0.13450(15) 0.0982(6) 0.0331(9) Uani 1 1 d .
H3 H 0.0571 0.1162 0.2220 0.040 Uiso 1 1 calc R
C4 C -0.0526(4) 0.16676(16) -0.0177(7) 0.0422(10) Uani 1 1 d .
H4 H -0.1345 0.1699 0.0269 0.051 Uiso 1 1 calc R
C5 C -0.0452(4) 0.19437(17) -0.2004(7) 0.0449(11) Uani 1 1 d .
H5 H -0.1223 0.2164 -0.2802 0.054 Uiso 1 1 calc R
C6 C 0.0764(4) 0.18929(16) -0.2649(6) 0.0396(10) Uani 1 1 d .
H6 H 0.0805 0.2081 -0.3885 0.048 Uiso 1 1 calc R
C7 C 0.3025(4) 0.08933(14) 0.1812(5) 0.0265(8) Uani 1 1 d .
C8 C 0.3220(4) 0.18758(15) -0.3926(5) 0.0309(8) Uani 1 1 d .
H8A H 0.3082 0.2269 -0.3588 0.037 Uiso 1 1 calc R
H8B H 0.2459 0.1774 -0.5227 0.037 Uiso 1 1 calc R
C9 C 0.4673(4) 0.18096(15) -0.4305(6) 0.0302(9) Uani 1 1 d .
C10 C 0.7856(3) 0.03275(14) 0.0661(5) 0.0274(8) Uani 1 1 d .
H10 H 0.7617 0.0247 -0.0806 0.033 Uiso 1 1 calc R
C11 C 0.8992(4) 0.00427(14) 0.2042(5) 0.0262(8) Uani 1 1 d .
H11 H 0.9495 -0.0225 0.1500 0.031 Uiso 1 1 calc R
C12 C 0.9399(3) 0.01492(13) 0.4233(5) 0.0230(8) Uani 1 1 d .
C13 C 0.8596(4) 0.05613(15) 0.4900(6) 0.0330(9) Uani 1 1 d .
H13 H 0.8829 0.0657 0.6353 0.040 Uiso 1 1 calc R
C14 C 0.7472(4) 0.08253(15) 0.3434(6) 0.0354(9) Uani 1 1 d .
H14 H 0.6954 0.1097 0.3930 0.042 Uiso 1 1 calc R

loop_
_atom_site_aniso_label
_atom_site_aniso_U_11
_atom_site_aniso_U_22
_atom_site_aniso_U_33
_atom_site_aniso_U_23
_atom_site_aniso_U_13
_atom_site_aniso_U_12
Co1 0.0284(3) 0.0254(3) 0.0246(3) 0.0056(2) 0.0077(2) 0.0047(2)
O1 0.0545(18) 0.0282(14) 0.0316(15) 0.0025(11) 0.0166(14) 0.0054(13)
O2 0.0546(19) 0.0297(15) 0.0333(15) -0.0007(13) -0.0017(13) 0.0054(14)
O3 0.0286(14) 0.0360(15) 0.0360(14) 0.0118(12) 0.0147(12) 0.0072(12)
O4 0.0454(17) 0.0470(17) 0.0296(15) 0.0146(13) 0.0174(13) 0.0050(13)
O5 0.0326(14) 0.0345(14) 0.0268(14) 0.0128(11) 0.0106(11) 0.0098(11)
O6 0.0396(16) 0.0385(15) 0.0323(15) 0.0066(12) 0.0169(12) 0.0023(13)
O7 0.071(2) 0.0298(15) 0.0312(15) 0.0049(12) 0.0254(14) -0.0025(14)
N1 0.0239(16) 0.0258(17) 0.0281(17) 0.0004(13) 0.0023(13) 0.0020(13)
C1 0.026(2) 0.025(2) 0.032(2) -0.0013(16) 0.0039(16) 0.0033(16)
C2 0.027(2) 0.0206(18) 0.0270(19) -0.0023(15) 0.0070(16) -0.0020(15)
C3 0.034(2) 0.028(2) 0.039(2) 0.0006(17) 0.0144(18) -0.0031(18)
C4 0.030(2) 0.037(2) 0.061(3) -0.002(2) 0.016(2) -0.0007(19)
C5 0.033(2) 0.040(2) 0.059(3) 0.007(2) 0.010(2) 0.0095(19)
C6 0.038(2) 0.039(2) 0.038(2) 0.0099(19) 0.0069(19) 0.0059(19)
C7 0.031(2) 0.0227(19) 0.0236(19) -0.0009(15) 0.0045(16) -0.0021(16)
C8 0.043(2) 0.026(2) 0.0212(19) 0.0068(15) 0.0073(17) 0.0026(17)
C9 0.049(3) 0.0192(19) 0.0230(19) -0.0063(16) 0.0113(18) -0.0042(18)
C10 0.027(2) 0.031(2) 0.0221(18) -0.0009(15) 0.0054(16) -0.0013(16)
C11 0.0232(19) 0.0261(19) 0.0290(19) -0.0059(16) 0.0076(16) 0.0016(16)
C12 0.0221(18) 0.0202(18) 0.0249(19) -0.0011(14) 0.0048(15) -0.0020(15)
C13 0.042(2) 0.032(2) 0.0207(19) -0.0052(16) 0.0028(17) 0.0090(18)
C14 0.039(2) 0.036(2) 0.030(2) -0.0029(18) 0.0080(18) 0.0168(19)

loop_
_atom_type_symbol
_atom_type_description
_atom_type_scat_dispersion_real
_atom_type_scat_dispersion_imag
_atom_type_scat_source
C C 0.0033 0.0016 'International Tables Vol C Tables 4.2.6.8 and 6.1.1.4'
H H 0.0000 0.0000 'International Tables Vol C Tables 4.2.6.8 and 6.1.1.4'
Co Co 0.3494 0.9721 'International Tables Vol C Tables 4.2.6.8 and 6.1.1.4'
N N 0.0061 0.0033 'International Tables Vol C Tables 4.2.6.8 and 6.1.1.4'
O O 0.0106 0.0060 'International Tables Vol C Tables 4.2.6.8 and 6.1.1.4'

loop_
_geom_angle_atom_site_label_1
_geom_angle_atom_site_label_2
_geom_angle_atom_site_label_3
_geom_angle
_geom_angle_site_symmetry_3
O3 Co1 O6 162.82(10) .
O3 Co1 N1 87.89(10) .
O6 Co1 N1 109.27(10) .
O3 Co1 O2 94.34(11) .
O6 Co1 O2 85.79(10) .
N1 Co1 O2 92.71(10) .
O3 Co1 O1 96.21(10) .
O6 Co1 O1 84.60(10) .
N1 Co1 O1 86.14(10) .
O2 Co1 O1 169.34(11) .
O3 Co1 O5 84.24(9) .
O6 Co1 O5 78.64(9) .
N1 Co1 O5 169.33(10) .
O2 Co1 O5 95.06(10) .
O1 Co1 O5 87.56(10) .
Co1 O1 H1A 115(2) .
Co1 O1 H1B 111(2) .
H1A O1 H1B 110.4(16) .
Co1 O2 H2A 129(2) .
Co1 O2 H2B 119(2) .
H2A O2 H2B 111.8(17) .
C7 O3 Co1 136.5(2) .
C1 O5 C8 117.5(3) .
C1 O5 Co1 130.1(2) .
C8 O5 Co1 111.55(19) .
C9 O6 Co1 118.2(2) .
C10 N1 C14 116.5(3) .
C10 N1 Co1 124.7(2) .
C14 N1 Co1 118.5(2) .
O5 C1 C6 120.5(3) .
O5 C1 C2 119.1(3) .
C6 C1 C2 120.4(3) .
C1 C2 C3 116.2(3) .
C1 C2 C7 128.1(3) .
C3 C2 C7 115.7(3) .
C4 C3 C2 123.2(4) .
C4 C3 H3 118.4 .
C2 C3 H3 118.4 .
C3 C4 C5 119.0(4) .
C3 C4 H4 120.5 .
C5 C4 H4 120.5 .
C4 C5 C6 119.9(4) .
C4 C5 H5 120.0 .
C6 C5 H5 120.0 .
C5 C6 C1 121.3(4) .
C5 C6 H6 119.4 .
C1 C6 H6 119.4 .
O4 C7 O3 121.9(3) .
O4 C7 C2 117.3(3) .
O3 C7 C2 120.8(3) .
O5 C8 C9 110.3(3) .
O5 C8 H8A 109.6 .
C9 C8 H8A 109.6 .
O5 C8 H8B 109.6 .
C9 C8 H8B 109.6 .
H8A C8 H8B 108.1 .
O6 C9 O7 125.5(3) .
O6 C9 C8 121.1(3) .
O7 C9 C8 113.4(3) .
N1 C10 C11 123.4(3) .
N1 C10 H10 118.3 .
C11 C10 H10 118.3 .
C10 C11 C12 120.6(3) .
C10 C11 H11 119.7 .
C12 C11 H11 119.7 .
C11 C12 C13 115.8(3) .
C11 C12 C12 122.3(4) 3_756
C13 C12 C12 121.9(4) 3_756
C14 C13 C12 120.4(3) .
C14 C13 H13 119.8 .
C12 C13 H13 119.8 .
N1 C14 C13 123.3(3) .
N1 C14 H14 118.3 .
C13 C14 H14 118.3 .

loop_
_geom_bond_atom_site_label_1
_geom_bond_atom_site_label_2
_geom_bond_distance
_geom_bond_site_symmetry_2
Co1 O3 1.994(2) .
Co1 O6 2.031(2) .
Co1 N1 2.090(3) .
Co1 O2 2.093(2) .
Co1 O1 2.138(3) .
Co1 O5 2.183(2) .
O1 H1A 0.850(10) .
O1 H1B 0.853(10) .
O2 H2A 0.846(10) .
O2 H2B 0.848(10) .
O3 C7 1.272(4) .
O4 C7 1.237(4) .
O5 C1 1.385(4) .
O5 C8 1.441(4) .
O6 C9 1.243(4) .
O7 C9 1.252(4) .
N1 C10 1.332(4) .
N1 C14 1.343(4) .
C1 C6 1.387(5) .
C1 C2 1.404(5) .
C2 C3 1.407(5) .
C2 C7 1.509(5) .
C3 C4 1.375(5) .
C3 H3 0.9300 .
C4 C5 1.375(5) .
C4 H4 0.9300 .
C5 C6 1.376(5) .
C5 H5 0.9300 .
C6 H6 0.9300 .
C8 C9 1.516(5) .
C8 H8A 0.9700 .
C8 H8B 0.9700 .
C10 C11 1.369(5) .
C10 H10 0.9300 .
C11 C12 1.382(4) .
C11 H11 0.9300 .
C12 C13 1.394(4) .
C12 C12 1.465(6) 3_756
C13 C14 1.363(5) .
C13 H13 0.9300 .
C14 H14 0.9300 .

loop_
_geom_hbond_atom_site_label_D
_geom_hbond_atom_site_label_H
_geom_hbond_atom_site_label_A
_geom_hbond_distance_DH
_geom_hbond_distance_HA
_geom_hbond_distance_DA
_geom_hbond_angle_DHA
_geom_hbond_site_symmetry_A
O1 H1B O7 0.853(10) 1.829(15) 2.648(3) 161(3) 1_556
O1 H1A O7 0.850(10) 1.966(14) 2.794(3) 164(3) 4_566
O2 H2B O4 0.848(10) 1.919(12) 2.747(3) 165(3) 1_554
O2 H2A O3 0.846(10) 2.124(10) 2.963(3) 172(3) 3_655

loop_
_geom_torsion_atom_site_label_1
_geom_torsion_atom_site_label_2
_geom_torsion_atom_site_label_3
_geom_torsion_atom_site_label_4
_geom_torsion
_geom_torsion_site_symmetry_1
_geom_torsion_site_symmetry_4
O6 Co1 O3 C7 -18.4(6) . .
N1 Co1 O3 C7 159.3(3) . .
O2 Co1 O3 C7 -108.1(3) . .
O1 Co1 O3 C7 73.4(3) . .
O5 Co1 O3 C7 -13.5(3) . .
O3 Co1 O5 C1 8.6(3) . .
O6 Co1 O5 C1 -172.9(3) . .
N1 Co1 O5 C1 -34.1(7) . .
O2 Co1 O5 C1 102.4(3) . .
O1 Co1 O5 C1 -87.9(3) . .
O3 Co1 O5 C8 176.9(2) . .
O6 Co1 O5 C8 -4.5(2) . .
N1 Co1 O5 C8 134.2(5) . .
O2 Co1 O5 C8 -89.2(2) . .
O1 Co1 O5 C8 80.4(2) . .
O3 Co1 O6 C9 9.2(5) . .
N1 Co1 O6 C9 -168.3(2) . .
O2 Co1 O6 C9 100.3(3) . .
O1 Co1 O6 C9 -84.3(2) . .
O5 Co1 O6 C9 4.3(2) . .
O3 Co1 N1 C10 121.6(3) . .
O6 Co1 N1 C10 -59.2(3) . .
O2 Co1 N1 C10 27.3(3) . .
O1 Co1 N1 C10 -142.1(3) . .
O5 Co1 N1 C10 164.0(4) . .
O3 Co1 N1 C14 -51.5(3) . .
O6 Co1 N1 C14 127.8(3) . .
O2 Co1 N1 C14 -145.8(3) . .
O1 Co1 N1 C14 44.9(3) . .
O5 Co1 N1 C14 -9.0(7) . .
C8 O5 C1 C6 8.5(5) . .
Co1 O5 C1 C6 176.3(2) . .
C8 O5 C1 C2 -171.8(3) . .
Co1 O5 C1 C2 -4.0(5) . .
O5 C1 C2 C3 -179.7(3) . .
C6 C1 C2 C3 0.1(5) . .
O5 C1 C2 C7 -1.7(5) . .
C6 C1 C2 C7 178.1(3) . .
C1 C2 C3 C4 0.2(5) . .
C7 C2 C3 C4 -178.0(3) . .
C2 C3 C4 C5 -0.4(6) . .
C3 C4 C5 C6 0.2(6) . .
C4 C5 C6 C1 0.1(6) . .
O5 C1 C6 C5 179.5(3) . .
C2 C1 C6 C5 -0.2(6) . .
Co1 O3 C7 O4 -169.1(2) . .
Co1 O3 C7 C2 12.5(5) . .
C1 C2 C7 O4 179.9(3) . .
C3 C2 C7 O4 -2.1(5) . .
C1 C2 C7 O3 -1.6(5) . .
C3 C2 C7 O3 176.4(3) . .
C1 O5 C8 C9 174.2(3) . .
Co1 O5 C8 C9 4.2(3) . .
Co1 O6 C9 O7 175.7(3) . .
Co1 O6 C9 C8 -3.2(4) . .
O5 C8 C9 O6 -1.0(5) . .
O5 C8 C9 O7 179.9(3) . .
C14 N1 C10 C11 1.3(5) . .
Co1 N1 C10 C11 -171.9(2) . .
N1 C10 C11 C12 -0.5(5) . .
C10 C11 C12 C13 -0.7(5) . .
C10 C11 C12 C12 179.5(4) . 3_756
C11 C12 C13 C14 1.1(5) . .
C12 C12 C13 C14 -179.1(4) 3_756 .
C10 N1 C14 C13 -0.9(5) . .
Co1 N1 C14 C13 172.8(3) . .
C12 C13 C14 N1 -0.4(6) . .
